data_8104228
loop_
_publ_author_name
'Leciejewicz, J.'

_publ_section_title
;
 The crystal structure of tellurium dioxide. A redetermination by neutron
 diffraction
;
_journal_name_full
;
Zeitschrift fuer Kristallographie, Kristallgeometrie, Kristallphysik, 
Kristallchemie (-144,1977)
;
_journal_page_first 345
_journal_page_last 353
_journal_volume 116
_journal_year 1961
_chemical_formula_sum 'O2 Te'
_chemical_name_systematic 'Te O2'
_space_group_IT_number 92
_symmetry_space_group_name_Hall 'P 4abw 2nw'
_symmetry_space_group_name_H-M 'P 41 21 2'
_cell_angle_alpha 90
_cell_angle_beta 90
_cell_angle_gamma 90
_cell_formula_units_Z 4
_cell_length_a 4.796
_cell_length_b 4.796
_cell_length_c 7.626
_cell_volume 175.410
_citation_journal_id_ASTM ZEKGAX
_cod_data_source_file Leciejewicz_ZEKGAX_1961_913.cif
_cod_data_source_block O2Te1
_cod_original_cell_volume 175.4103
_cod_original_formula_sum 'O2 Te1'
_cod_database_code 8104228

loop_
_symmetry_equiv_pos_as_xyz
x,y,z
-y+1/2,x+1/2,z+1/4
-x,-y,z+1/2
y+1/2,-x+1/2,z+3/4
x+1/2,-y+1/2,-z+3/4
y,x,-z
-x+1/2,y+1/2,-z+1/4
-y,-x,-z+1/2

loop_
_atom_site_label
_atom_site_type_symbol
_atom_site_fract_x
_atom_site_fract_y
_atom_site_fract_z
_atom_site_occupancy
_atom_site_U_iso_or_equiv
Te1 Te+4 0.02 0.02 0 1 0.0
O1 O-2 0.142 0.268 0.182 1 0.0
